data_7202800
loop_
_publ_author_name
'Dobrzycki, Lukasz'
'Wo\'zniak, Krzysztof'

_publ_section_title
;
 Structural consequences of benzidine dihydrochloride substitution in
 the solid state
;
_journal_issue 11
_journal_name_full CrystEngComm
_journal_page_first 1029
_journal_paper_doi 10.1039/b702072d
_journal_volume 9
_journal_year 2007
_chemical_formula_sum 'C12 H10 Cl2 F8 N2 O2'
_chemical_formula_weight 437.12
_chemical_name_systematic
;
?
;
_space_group_IT_number 14
_symmetry_cell_setting monoclinic
_symmetry_space_group_name_Hall '-P 2ybc'
_symmetry_space_group_name_H-M 'P 1 21/c 1'
_atom_sites_solution_hydrogens geom
_atom_sites_solution_primary direct
_atom_sites_solution_secondary difmap
_audit_creation_method SHELXL-97
_cell_angle_alpha 90.00
_cell_angle_beta 94.869(8)
_cell_angle_gamma 90.00
_cell_formula_units_Z 4
_cell_length_a 29.020(3)
_cell_length_b 7.2098(7)
_cell_length_c 7.3450(7)
_cell_measurement_temperature 120(2)
_cell_volume 1531.2(3)
_computing_cell_refinement
;
CrysAlis RED, Oxford Diffraction Ltd.,
Version 1.171.28cycle2 beta (release 25-10-2005 CrysAlis171 .NET)
(compiled Oct 25 2005,08:50:05)
;
_computing_data_collection
;
CrysAlis CCD, Oxford Diffraction Ltd.,
Version 1.171.28cycle2 beta (release 25-10-2005 CrysAlis171 .NET)
(compiled Oct 25 2005,08:50:05)
;
_computing_data_reduction
;
CrysAlis RED, Oxford Diffraction Ltd.,
Version 1.171.28cycle2 beta (release 25-10-2005 CrysAlis171 .NET)
(compiled Oct 25 2005,08:50:05)
;
_computing_molecular_graphics Diamond
_computing_publication_material SHELXTL-97
_computing_structure_refinement 'SHELXL-97 (Sheldrick, 1997)'
_computing_structure_solution 'SHELXS-97 (Sheldrick, 1990)'
_diffrn_ambient_temperature 120(2)
_diffrn_detector_area_resol_mean '1 frame'
_diffrn_measured_fraction_theta_full 0.999
_diffrn_measured_fraction_theta_max 0.999
_diffrn_measurement_device_type KM4CCD
_diffrn_measurement_method 'omega scan'
_diffrn_radiation_monochromator graphite
_diffrn_radiation_source 'fine-focus sealed tube'
_diffrn_radiation_type MoK\a
_diffrn_radiation_wavelength 0.71073
_diffrn_reflns_av_R_equivalents 0.0282
_diffrn_reflns_av_sigmaI/netI 0.0291
_diffrn_reflns_limit_h_max 40
_diffrn_reflns_limit_h_min -39
_diffrn_reflns_limit_k_max 10
_diffrn_reflns_limit_k_min -9
_diffrn_reflns_limit_l_max 10
_diffrn_reflns_limit_l_min -8
_diffrn_reflns_number 26332
_diffrn_reflns_theta_full 30.00
_diffrn_reflns_theta_max 30.00
_diffrn_reflns_theta_min 2.91
_diffrn_standards_decay_% 2
_diffrn_standards_number 8.6479
_exptl_absorpt_coefficient_mu 0.527
_exptl_absorpt_correction_T_max 0.97
_exptl_absorpt_correction_T_min 0.80
_exptl_absorpt_correction_type multi-scan
_exptl_absorpt_process_details
;
CrysAlis RED, Oxford Diffraction Ltd.,
Version 1.171.28cycle2 beta (release 25-10-2005 CrysAlis171 .NET)
(compiled Oct 25 2005,08:50:05)
Empirical absorption correction using spherical harmonics,
implemented in SCALE3 ABSPACK scaling algorithm.
;
_exptl_crystal_colour colourless
_exptl_crystal_density_diffrn 1.896
_exptl_crystal_density_method 'not measured'
_exptl_crystal_description prismatic
_exptl_crystal_F_000 872
_exptl_crystal_size_max 0.46
_exptl_crystal_size_mid 0.30
_exptl_crystal_size_min 0.06
_refine_diff_density_max 0.389
_refine_diff_density_min -0.244
_refine_diff_density_rms 0.058
_refine_ls_extinction_method none
_refine_ls_goodness_of_fit_ref 1.014
_refine_ls_hydrogen_treatment refall
_refine_ls_matrix_type full
_refine_ls_number_parameters 275
_refine_ls_number_reflns 4464
_refine_ls_number_restraints 0
_refine_ls_restrained_S_all 1.014
_refine_ls_R_factor_all 0.0421
_refine_ls_R_factor_gt 0.0265
_refine_ls_shift/su_max 0.000
_refine_ls_shift/su_mean 0.000
_refine_ls_structure_factor_coef Fsqd
_refine_ls_weighting_details 'calc w=1/[\s^2^(Fo^2^)+(0.0412P)^2^+0.1480P] where P=(Fo^2^+2Fc^2^)/3'
_refine_ls_weighting_scheme calc
_refine_ls_wR_factor_gt 0.0664
_refine_ls_wR_factor_ref 0.0747
_reflns_number_gt 3292
_reflns_number_total 4464
_reflns_threshold_expression >2sigma(I)
_cod_data_source_file b702072d.txt
_cod_data_source_block 7_2Cl
_cod_depositor_comments
;
The following automatic conversions were performed:
'_symmetry_cell_setting' value 'Monoclinic' changed to 'monoclinic'
according to '/home/saulius/struct/CIF-dictionaries/cif_core.dic'
dictionary named 'cif_core.dic' version 2.4.1 from
2010-06-29.

'_exptl_absorpt_correction_type' value 'multi scan' changed
to 'multi-scan' according to
'/home/saulius/struct/CIF-dictionaries/cif_core.dic' dictionary named
'cif_core.dic' version 2.4.1 from 2010-06-29.

Automatic conversion script
Id: cif_fix_enum 1527 2010-12-29 10:47:43Z saulius 
;
_cod_original_sg_symbol_H-M P2(1)/c
_cod_database_code 7202800

loop_
_symmetry_equiv_pos_as_xyz
'x, y, z'
'-x, y+1/2, -z+1/2'
'-x, -y, -z'
'x, -y-1/2, z-1/2'

loop_
_atom_site_label
_atom_site_type_symbol
_atom_site_fract_x
_atom_site_fract_y
_atom_site_fract_z
_atom_site_U_iso_or_equiv
_atom_site_adp_type
_atom_site_occupancy
_atom_site_symmetry_multiplicity
_atom_site_calc_flag
_atom_site_refinement_flags
_atom_site_disorder_assembly
_atom_site_disorder_group
Cl1 Cl 0.464895(12) 0.89467(5) 0.17633(5) 0.01608(8) Uani 1 1 d . . .
Cl2 Cl 0.036925(12) 0.11181(5) 0.19309(5) 0.01708(8) Uani 1 1 d . . .
F2 F 0.37345(3) 0.67615(12) 0.91037(12) 0.01682(18) Uani 1 1 d . . .
F3 F 0.28274(3) 0.68318(12) 0.93304(11) 0.01584(18) Uani 1 1 d . . .
F5 F 0.27825(3) 1.30261(12) 0.72328(12) 0.01821(19) Uani 1 1 d . . .
F6 F 0.36865(3) 1.29242(12) 0.69469(12) 0.01824(19) Uani 1 1 d . . .
F8 F 0.12530(3) 1.10905(13) 0.51734(11) 0.01835(19) Uani 1 1 d . . .
F9 F 0.21689(3) 1.09441(13) 0.51716(11) 0.01798(19) Uani 1 1 d . . .
F11 F 0.22716(3) 0.89269(12) 1.13103(11) 0.01590(18) Uani 1 1 d . . .
F12 F 0.13600(3) 0.90351(13) 1.12811(11) 0.01928(19) Uani 1 1 d . . .
O1 O 0.44767(4) 0.17090(17) 0.49108(16) 0.0177(2) Uani 1 1 d . . .
O2 O 0.04982(4) 0.67274(18) 1.01315(17) 0.0200(2) Uani 1 1 d . . .
N1 N 0.42242(4) 0.97663(19) 0.78118(17) 0.0142(2) Uani 1 1 d . . .
N2 N 0.07859(4) 1.0157(2) 0.81607(18) 0.0171(3) Uani 1 1 d . . .
C1 C 0.37347(5) 0.9839(2) 0.79963(18) 0.0124(3) Uani 1 1 d . . .
C2 C 0.35021(5) 0.8321(2) 0.86335(18) 0.0125(3) Uani 1 1 d . . .
C3 C 0.30298(5) 0.8369(2) 0.87562(18) 0.0124(3) Uani 1 1 d . . .
C4 C 0.27673(5) 0.9925(2) 0.82539(18) 0.0121(3) Uani 1 1 d . . .
C5 C 0.30083(5) 1.14506(19) 0.76737(19) 0.0135(3) Uani 1 1 d . . .
C6 C 0.34800(5) 1.1411(2) 0.75365(19) 0.0135(3) Uani 1 1 d . . .
C7 C 0.12822(5) 1.0078(2) 0.82228(19) 0.0137(3) Uani 1 1 d . . .
C8 C 0.15043(5) 1.0563(2) 0.66996(18) 0.0135(3) Uani 1 1 d . . .
C9 C 0.19787(5) 1.0500(2) 0.67123(18) 0.0133(3) Uani 1 1 d . . .
C10 C 0.22580(5) 0.99556(19) 0.82567(18) 0.0122(3) Uani 1 1 d . . .
C11 C 0.20288(5) 0.9458(2) 0.97667(18) 0.0129(3) Uani 1 1 d . . .
C12 C 0.15539(5) 0.9509(2) 0.97604(18) 0.0137(3) Uani 1 1 d . . .
H1A H 0.4285(8) 1.066(3) 0.685(3) 0.042(6) Uiso 1 1 d . . .
H1B H 0.4337(8) 0.870(3) 0.755(3) 0.035(6) Uiso 1 1 d . . .
H1C H 0.4380(8) 1.027(3) 0.890(3) 0.050(7) Uiso 1 1 d . . .
H2A H 0.0702(9) 0.955(4) 0.928(4) 0.069(8) Uiso 1 1 d . . .
H2B H 0.0665(8) 1.128(3) 0.789(3) 0.038(6) Uiso 1 1 d . . .
H2C H 0.0674(8) 0.925(3) 0.721(3) 0.043(6) Uiso 1 1 d . . .
H1O1 H 0.4722(8) 0.211(3) 0.518(3) 0.036(6) Uiso 1 1 d . . .
H1O2 H 0.0489(8) 0.604(3) 0.932(3) 0.041(7) Uiso 1 1 d . . .
H2O1 H 0.4504(8) 0.103(3) 0.401(3) 0.041(7) Uiso 1 1 d . . .
H2O2 H 0.0275(8) 0.727(3) 1.011(3) 0.025(6) Uiso 1 1 d . . .

loop_
_atom_site_aniso_label
_atom_site_aniso_U_11
_atom_site_aniso_U_22
_atom_site_aniso_U_33
_atom_site_aniso_U_23
_atom_site_aniso_U_13
_atom_site_aniso_U_12
Cl1 0.01593(16) 0.01636(17) 0.01605(16) 0.00052(13) 0.00203(12) -0.00171(14)
Cl2 0.01643(16) 0.01907(18) 0.01564(16) -0.00050(13) 0.00087(12) 0.00064(13)
F2 0.0151(4) 0.0134(4) 0.0219(4) 0.0048(3) 0.0017(3) 0.0046(3)
F3 0.0160(4) 0.0123(4) 0.0190(4) 0.0031(3) 0.0005(3) -0.0019(3)
F5 0.0157(4) 0.0126(4) 0.0266(5) 0.0055(4) 0.0032(3) 0.0048(3)
F6 0.0159(4) 0.0140(4) 0.0252(4) 0.0059(3) 0.0043(3) -0.0011(3)
F8 0.0143(4) 0.0266(5) 0.0135(4) 0.0065(4) -0.0026(3) 0.0018(4)
F9 0.0165(4) 0.0253(5) 0.0126(4) 0.0047(3) 0.0042(3) 0.0024(4)
F11 0.0150(4) 0.0201(4) 0.0119(4) 0.0033(3) -0.0030(3) -0.0001(3)
F12 0.0157(4) 0.0289(5) 0.0138(4) 0.0062(4) 0.0040(3) 0.0004(4)
O1 0.0166(6) 0.0182(6) 0.0186(5) 0.0000(4) 0.0034(4) -0.0015(4)
O2 0.0181(6) 0.0179(6) 0.0234(6) -0.0011(5) -0.0006(5) 0.0028(5)
N1 0.0113(6) 0.0162(6) 0.0153(6) 0.0001(5) 0.0017(5) 0.0021(5)
N2 0.0113(6) 0.0242(7) 0.0159(6) 0.0045(5) 0.0013(5) 0.0019(5)
C1 0.0110(6) 0.0156(7) 0.0106(6) -0.0007(5) 0.0009(5) 0.0010(5)
C2 0.0141(6) 0.0116(6) 0.0113(6) 0.0005(5) -0.0011(5) 0.0032(5)
C3 0.0137(6) 0.0122(6) 0.0112(6) 0.0005(5) 0.0010(5) -0.0017(5)
C4 0.0110(6) 0.0142(7) 0.0109(6) -0.0003(5) 0.0005(5) 0.0008(5)
C5 0.0141(6) 0.0119(7) 0.0144(6) 0.0012(5) 0.0009(5) 0.0033(5)
C6 0.0150(6) 0.0129(7) 0.0126(6) 0.0019(5) 0.0020(5) -0.0008(5)
C7 0.0114(6) 0.0136(7) 0.0160(6) 0.0002(5) 0.0012(5) 0.0008(5)
C8 0.0141(6) 0.0142(7) 0.0117(6) 0.0018(5) -0.0022(5) 0.0020(5)
C9 0.0136(6) 0.0140(7) 0.0128(6) 0.0012(5) 0.0039(5) 0.0005(5)
C10 0.0118(6) 0.0106(6) 0.0141(6) -0.0004(5) 0.0006(5) 0.0012(5)
C11 0.0145(6) 0.0114(6) 0.0121(6) 0.0010(5) -0.0024(5) 0.0005(5)
C12 0.0153(7) 0.0139(7) 0.0120(6) 0.0012(5) 0.0026(5) 0.0000(5)

loop_
_atom_type_symbol
_atom_type_description
_atom_type_scat_dispersion_real
_atom_type_scat_dispersion_imag
_atom_type_scat_source
C C 0.0033 0.0000 'International Tables Vol C Tables 4.2.6.8 and 6.1.1.4'
H H 0.0000 0.0000 'International Tables Vol C Tables 4.2.6.8 and 6.1.1.4'
N N 0.0061 0.0000 'International Tables Vol C Tables 4.2.6.8 and 6.1.1.4'
O O 0.0106 0.0000 'International Tables Vol C Tables 4.2.6.8 and 6.1.1.4'
F F 0.0171 0.0000 'International Tables Vol C Tables 4.2.6.8 and 6.1.1.4'
Cl Cl 0.1484 0.0000 'International Tables Vol C Tables 4.2.6.8 and 6.1.1.4'

loop_
_geom_angle_atom_site_label_1
_geom_angle_atom_site_label_2
_geom_angle_atom_site_label_3
_geom_angle
_geom_angle_site_symmetry_1
_geom_angle_site_symmetry_3
_geom_angle_publ_flag
H1O1 O1 H2O1 106(2) . . ?
H1O2 O2 H2O2 110(2) . . ?
C1 N1 H1A 106.4(13) . . ?
C1 N1 H1B 116.7(15) . . ?
H1A N1 H1B 109(2) . . ?
C1 N1 H1C 107.9(14) . . ?
H1A N1 H1C 105(2) . . ?
H1B N1 H1C 111(2) . . ?
C7 N2 H2A 106.1(16) . . ?
C7 N2 H2B 114.4(15) . . ?
H2A N2 H2B 118(2) . . ?
C7 N2 H2C 105.3(14) . . ?
H2A N2 H2C 102(2) . . ?
H2B N2 H2C 110.0(19) . . ?
C6 C1 C2 117.69(13) . . ?
C6 C1 N1 121.29(13) . . ?
C2 C1 N1 121.02(13) . . ?
F2 C2 C3 118.96(13) . . ?
F2 C2 C1 119.97(12) . . ?
C3 C2 C1 121.05(13) . . ?
F3 C3 C2 117.63(13) . . ?
F3 C3 C4 120.48(12) . . ?
C2 C3 C4 121.86(13) . . ?
C3 C4 C5 116.24(13) . . ?
C3 C4 C10 122.53(13) . . ?
C5 C4 C10 121.19(12) . . ?
F5 C5 C6 117.90(13) . . ?
F5 C5 C4 119.83(13) . . ?
C6 C5 C4 122.26(13) . . ?
F6 C6 C1 120.33(13) . . ?
F6 C6 C5 118.82(12) . . ?
C1 C6 C5 120.84(13) . . ?
C8 C7 C12 117.58(13) . . ?
C8 C7 N2 119.90(12) . . ?
C12 C7 N2 122.51(13) . . ?
F8 C8 C9 119.22(12) . . ?
F8 C8 C7 119.40(12) . . ?
C9 C8 C7 121.37(13) . . ?
F9 C9 C8 118.03(12) . . ?
F9 C9 C10 120.14(12) . . ?
C8 C9 C10 121.81(13) . . ?
C11 C10 C9 115.99(13) . . ?
C11 C10 C4 122.96(12) . . ?
C9 C10 C4 121.04(12) . . ?
F11 C11 C12 117.69(12) . . ?
F11 C11 C10 119.81(12) . . ?
C12 C11 C10 122.49(12) . . ?
F12 C12 C11 118.82(12) . . ?
F12 C12 C7 120.43(13) . . ?
C11 C12 C7 120.74(13) . . ?

loop_
_geom_bond_atom_site_label_1
_geom_bond_atom_site_label_2
_geom_bond_distance
_geom_bond_site_symmetry_2
_geom_bond_publ_flag
F2 C2 1.3410(16) . ?
F3 C3 1.3389(16) . ?
F5 C5 1.3374(16) . ?
F6 C6 1.3344(16) . ?
F8 C8 1.3395(15) . ?
F9 C9 1.3394(16) . ?
F11 C11 1.3389(15) . ?
F12 C12 1.3370(16) . ?
O1 H1O1 0.78(2) . ?
O1 H2O1 0.83(2) . ?
O2 H1O2 0.77(3) . ?
O2 H2O2 0.75(2) . ?
N1 C1 1.4393(18) . ?
N1 H1A 0.99(2) . ?
N1 H1B 0.87(2) . ?
N1 H1C 0.96(2) . ?
N2 C7 1.4383(18) . ?
N2 H2A 0.98(3) . ?
N2 H2B 0.90(2) . ?
N2 H2C 0.99(2) . ?
C1 C6 1.380(2) . ?
C1 C2 1.388(2) . ?
C2 C3 1.382(2) . ?
C3 C4 1.388(2) . ?
C4 C5 1.390(2) . ?
C4 C10 1.4784(19) . ?
C5 C6 1.381(2) . ?
C7 C8 1.383(2) . ?
C7 C12 1.3836(19) . ?
C8 C9 1.377(2) . ?
C9 C10 1.3934(19) . ?
C10 C11 1.388(2) . ?
C11 C12 1.378(2) . ?

loop_
_geom_hbond_atom_site_label_D
_geom_hbond_atom_site_label_H
_geom_hbond_atom_site_label_A
_geom_hbond_distance_DH
_geom_hbond_distance_HA
_geom_hbond_distance_DA
_geom_hbond_angle_DHA
_geom_hbond_site_symmetry_A
N1 H1A O1 0.99(2) 1.74(2) 2.7025(17) 164(2) 1_565
N1 H1C O1 0.96(2) 2.31(3) 3.0298(18) 131.5(19) 4_576
N1 H1C Cl1 0.96(2) 2.38(2) 3.1121(13) 133(2) 1_556
N2 H2C O2 0.99(2) 1.72(2) 2.6791(18) 162(2) 4_575
O1 H1O1 Cl1 0.78(2) 2.75(2) 3.3292(12) 133(2) 2_645
O1 H1O1 Cl1 0.78(2) 2.88(2) 3.4025(12) 127(2) 3_666
O1 H2O1 Cl1 0.83(2) 2.30(3) 3.1236(13) 173(2) 1_545
N2 H2B Cl2 0.90(2) 2.16(2) 3.0502(15) 173(2) 4_576
N2 H2A O2 0.98(3) 2.23(3) 3.0186(19) 137(2) .
N2 H2A Cl2 0.98(3) 2.52(3) 3.1904(14) 126(2) 1_566
O2 H2O2 Cl2 0.75(2) 2.57(2) 3.2245(13) 145(2) 3_566
N1 H1B Cl1 0.87(2) 2.21(2) 3.0724(14) 177(2) 4_576
O2 H1O2 Cl2 0.77(3) 2.35(3) 3.1187(14) 173(2) 4_566

loop_
_geom_torsion_atom_site_label_1
_geom_torsion_atom_site_label_2
_geom_torsion_atom_site_label_3
_geom_torsion_atom_site_label_4
_geom_torsion
_geom_torsion_site_symmetry_1
_geom_torsion_site_symmetry_2
_geom_torsion_site_symmetry_3
_geom_torsion_site_symmetry_4
_geom_torsion_publ_flag
C6 C1 C2 F2 -179.79(12) . . . . ?
N1 C1 C2 F2 0.6(2) . . . . ?
C6 C1 C2 C3 1.7(2) . . . . ?
N1 C1 C2 C3 -177.93(12) . . . . ?
F2 C2 C3 F3 -0.55(19) . . . . ?
C1 C2 C3 F3 178.00(12) . . . . ?
F2 C2 C3 C4 -178.60(12) . . . . ?
C1 C2 C3 C4 -0.1(2) . . . . ?
F3 C3 C4 C5 -179.89(12) . . . . ?
C2 C3 C4 C5 -1.9(2) . . . . ?
F3 C3 C4 C10 -2.3(2) . . . . ?
C2 C3 C4 C10 175.70(13) . . . . ?
C3 C4 C5 F5 -177.47(12) . . . . ?
C10 C4 C5 F5 4.9(2) . . . . ?
C3 C4 C5 C6 2.3(2) . . . . ?
C10 C4 C5 C6 -175.34(13) . . . . ?
C2 C1 C6 F6 178.81(12) . . . . ?
N1 C1 C6 F6 -1.6(2) . . . . ?
C2 C1 C6 C5 -1.3(2) . . . . ?
N1 C1 C6 C5 178.31(13) . . . . ?
F5 C5 C6 F6 -1.1(2) . . . . ?
C4 C5 C6 F6 179.17(12) . . . . ?
F5 C5 C6 C1 179.03(12) . . . . ?
C4 C5 C6 C1 -0.7(2) . . . . ?
C12 C7 C8 F8 178.84(13) . . . . ?
N2 C7 C8 F8 -0.5(2) . . . . ?
C12 C7 C8 C9 -0.5(2) . . . . ?
N2 C7 C8 C9 -179.88(14) . . . . ?
F8 C8 C9 F9 -1.1(2) . . . . ?
C7 C8 C9 F9 178.31(13) . . . . ?
F8 C8 C9 C10 -179.76(13) . . . . ?
C7 C8 C9 C10 -0.4(2) . . . . ?
F9 C9 C10 C11 -177.75(12) . . . . ?
C8 C9 C10 C11 0.9(2) . . . . ?
F9 C9 C10 C4 2.3(2) . . . . ?
C8 C9 C10 C4 -179.00(13) . . . . ?
C3 C4 C10 C11 53.1(2) . . . . ?
C5 C4 C10 C11 -129.42(15) . . . . ?
C3 C4 C10 C9 -126.99(15) . . . . ?
C5 C4 C10 C9 50.49(19) . . . . ?
C9 C10 C11 F11 -179.65(12) . . . . ?
C4 C10 C11 F11 0.3(2) . . . . ?
C9 C10 C11 C12 -0.6(2) . . . . ?
C4 C10 C11 C12 179.34(14) . . . . ?
F11 C11 C12 F12 0.1(2) . . . . ?
C10 C11 C12 F12 -178.94(13) . . . . ?
F11 C11 C12 C7 178.77(13) . . . . ?
C10 C11 C12 C7 -0.3(2) . . . . ?
C8 C7 C12 F12 179.47(13) . . . . ?
N2 C7 C12 F12 -1.2(2) . . . . ?
C8 C7 C12 C11 0.9(2) . . . . ?
N2 C7 C12 C11 -179.80(14) . . . . ?

loop_
_cod_related_entry_id
_cod_related_entry_database
_cod_related_entry_code
1 ChemSpider 30653659
